data_4071520
loop_
_publ_author_name
'Vicente, Jos\'e'
'Chicote, Mar\'ia Teresa'
'Mart\'inez-Mart\'inez, Antonio Jes\'us'
'Jones, Peter G.'
'Bautista, Delia'

_publ_section_title
;
 New Palladacycles Containing Terdentate [C,N,O]n&#x2212;(n= 0, 1, 2) or
 Tetradentate [N,C,O,N&#x2032;]n&#x2212;(n= 1, 2) Ligands. The First
 1,2-Dihydroquinazoline-4-yl Complexes
;
_journal_issue 13
_journal_name_full Organometallics
_journal_page_first 3254
_journal_paper_doi 10.1021/om800205g
_journal_volume 27
_journal_year 2008
_chemical_formula_sum 'C21 H30 Cl N3 O5 Pd'
_chemical_formula_weight 546.33
_chemical_name_systematic
;
 ?
;
_space_group_IT_number 14
_symmetry_cell_setting monoclinic
_symmetry_space_group_name_Hall '-P 2ybc'
_symmetry_space_group_name_H-M 'P 1 21/c 1'
_atom_sites_solution_hydrogens geom
_atom_sites_solution_primary direct
_atom_sites_solution_secondary difmap
_audit_creation_method SHELXL-97
_cell_angle_alpha 90.00
_cell_angle_beta 113.257(3)
_cell_angle_gamma 90.00
_cell_formula_units_Z 8
_cell_length_a 13.9120(11)
_cell_length_b 23.1974(16)
_cell_length_c 16.0669(11)
_cell_measurement_reflns_used 9867
_cell_measurement_temperature 133(2)
_cell_measurement_theta_max 30.52
_cell_measurement_theta_min 2.37
_cell_volume 4763.8(6)
_computing_cell_refinement 'Bruker SAINT'
_computing_data_collection 'Bruker SMART'
_computing_data_reduction 'Bruker SAINT'
_computing_molecular_graphics 'Siemens XP'
_computing_publication_material SHELXL-97
_computing_structure_refinement 'SHELXL-97 (Sheldrick, 1997)'
_computing_structure_solution 'SHELXS-97 (Sheldrick, 1990)'
_diffrn_ambient_temperature 133(2)
_diffrn_detector_area_resol_mean 8.192
_diffrn_measured_fraction_theta_full 0.999
_diffrn_measured_fraction_theta_max 0.999
_diffrn_measurement_device_type 'Bruker SMART 1000 CCD area detector'
_diffrn_measurement_method 'phi and omega scans'
_diffrn_radiation_monochromator graphite
_diffrn_radiation_source 'fine-focus sealed tube'
_diffrn_radiation_type MoK\a
_diffrn_radiation_wavelength 0.71073
_diffrn_reflns_av_R_equivalents 0.0267
_diffrn_reflns_av_sigmaI/netI 0.0178
_diffrn_reflns_limit_h_max 19
_diffrn_reflns_limit_h_min -19
_diffrn_reflns_limit_k_max 32
_diffrn_reflns_limit_k_min -33
_diffrn_reflns_limit_l_max 22
_diffrn_reflns_limit_l_min -22
_diffrn_reflns_number 102353
_diffrn_reflns_theta_full 30.00
_diffrn_reflns_theta_max 30.51
_diffrn_reflns_theta_min 1.59
_exptl_absorpt_coefficient_mu 0.927
_exptl_absorpt_correction_T_max 0.8363
_exptl_absorpt_correction_T_min 0.7452
_exptl_absorpt_correction_type multi-scan
_exptl_absorpt_process_details SADABS
_exptl_crystal_colour orange
_exptl_crystal_density_diffrn 1.523
_exptl_crystal_density_meas ?
_exptl_crystal_density_method 'not measured'
_exptl_crystal_description tablet
_exptl_crystal_F_000 2240
_exptl_crystal_size_max 0.4
_exptl_crystal_size_mid 0.4
_exptl_crystal_size_min 0.2
_refine_diff_density_max 0.713
_refine_diff_density_min -0.762
_refine_diff_density_rms 0.071
_refine_ls_extinction_method none
_refine_ls_goodness_of_fit_ref 1.056
_refine_ls_hydrogen_treatment 'rigid methyls, NH free, others riding'
_refine_ls_matrix_type full
_refine_ls_number_parameters 650
_refine_ls_number_reflns 14529
_refine_ls_number_restraints 135
_refine_ls_restrained_S_all 1.097
_refine_ls_R_factor_all 0.0339
_refine_ls_R_factor_gt 0.0246
_refine_ls_shift/su_max 0.002
_refine_ls_shift/su_mean 0.000
_refine_ls_structure_factor_coef Fsqd
_refine_ls_weighting_details 'calc w=1/[\s^2^(Fo^2^)+(0.0271P)^2^+3.4158P] where P=(Fo^2^+2Fc^2^)/3'
_refine_ls_weighting_scheme calc
_refine_ls_wR_factor_gt 0.0580
_refine_ls_wR_factor_ref 0.0637
_reflns_number_gt 12394
_reflns_number_total 14529
_reflns_threshold_expression >2sigma(I)
_cod_data_source_file om800205g-file011.cif
_cod_data_source_block autor
_cod_depositor_comments
;
The following automatic conversions were performed:

'_symmetry_cell_setting' value 'Monoclinic' changed to 'monoclinic'
according to /home/saulius/struct/CIF-dictionaries/cif_core.dic
dictionary named 'cif_core.dic' version 2.4.1 from 2010-06-29.

Automatic conversion script
Id: cif_fix_values 1715 2011-07-08 13:25:40Z adriana 

The following automatic conversions were performed:

'_exptl_crystal_density_meas' value 'not measured' was changed to '?'
- the value is perceived as not measured.

Automatic conversion script
Id: cif_fix_values 3008 2015-01-20 13:52:24Z robertas 
;
_cod_original_sg_symbol_H-M 'P 21/c'
_cod_database_code 4071520

loop_
_symmetry_equiv_pos_as_xyz
'x, y, z'
'-x, y+1/2, -z+1/2'
'-x, -y, -z'
'x, -y-1/2, z-1/2'

loop_
_atom_site_label
_atom_site_type_symbol
_atom_site_fract_x
_atom_site_fract_y
_atom_site_fract_z
_atom_site_U_iso_or_equiv
_atom_site_adp_type
_atom_site_occupancy
_atom_site_symmetry_multiplicity
_atom_site_calc_flag
_atom_site_refinement_flags
_atom_site_disorder_assembly
_atom_site_disorder_group
Pd1 Pd 0.261464(9) 0.690412(5) 0.370382(8) 0.01889(3) Uani 1 1 d . . .
O1 O 0.39045(9) 0.69260(5) 0.49031(8) 0.0241(2) Uani 1 1 d . . .
N1 N 0.05459(11) 0.72012(6) 0.21612(10) 0.0228(3) Uani 1 1 d . . .
H01 H 0.0275(16) 0.7232(9) 0.1599(15) 0.024(5) Uiso 1 1 d . . .
N2 N 0.34576(11) 0.71589(6) 0.30064(9) 0.0207(3) Uani 1 1 d . . .
N3 N 0.14995(11) 0.63410(6) 0.48517(10) 0.0251(3) Uani 1 1 d . . .
C1 C 0.19226(13) 0.68378(7) 0.18017(11) 0.0215(3) Uani 1 1 d . . .
C2 C 0.29935(13) 0.69725(7) 0.20956(11) 0.0208(3) Uani 1 1 d . . .
C3 C 0.35119(14) 0.68645(7) 0.15267(12) 0.0247(3) Uani 1 1 d . . .
H3 H 0.4232 0.6957 0.1715 0.030 Uiso 1 1 calc R . .
C4 C 0.29641(15) 0.66191(8) 0.06783(12) 0.0289(4) Uani 1 1 d . . .
H4 H 0.3316 0.6546 0.0289 0.035 Uiso 1 1 calc R . .
C5 C 0.19126(15) 0.64791(8) 0.03938(12) 0.0301(4) Uani 1 1 d . . .
H5 H 0.1554 0.6304 -0.0181 0.036 Uiso 1 1 calc R . .
C6 C 0.13848(14) 0.65947(7) 0.09495(12) 0.0265(3) Uani 1 1 d . . .
H6 H 0.0661 0.6509 0.0750 0.032 Uiso 1 1 calc R . .
C7 C 0.14821(13) 0.69815(7) 0.24756(11) 0.0212(3) Uani 1 1 d . . .
C8 C -0.00805(13) 0.74455(8) 0.26536(12) 0.0267(3) Uani 1 1 d . . .
C9 C -0.05927(15) 0.69452(9) 0.29367(14) 0.0332(4) Uani 1 1 d . . .
H9A H -0.1080 0.6748 0.2396 0.040 Uiso 1 1 calc R . .
H9B H -0.0975 0.7092 0.3291 0.040 Uiso 1 1 calc R . .
H9C H -0.0053 0.6674 0.3306 0.040 Uiso 1 1 calc R . .
C10 C -0.09268(16) 0.78277(10) 0.19765(14) 0.0394(5) Uani 1 1 d . . .
H10A H -0.0596 0.8132 0.1759 0.047 Uiso 1 1 calc R . .
H10B H -0.1350 0.8002 0.2274 0.047 Uiso 1 1 calc R . .
H10C H -0.1377 0.7593 0.1463 0.047 Uiso 1 1 calc R . .
C11 C 0.06076(15) 0.78128(8) 0.34519(13) 0.0312(4) Uani 1 1 d . . .
H11A H 0.1130 0.7567 0.3902 0.037 Uiso 1 1 calc R . .
H11B H 0.0173 0.8000 0.3728 0.037 Uiso 1 1 calc R . .
H11C H 0.0962 0.8108 0.3240 0.037 Uiso 1 1 calc R . .
C12 C 0.47181(17) 0.78358(8) 0.27883(14) 0.0333(4) Uani 1 1 d . . .
H12A H 0.4191 0.7842 0.2165 0.040 Uiso 1 1 calc R . .
H12B H 0.5372 0.7675 0.2795 0.040 Uiso 1 1 calc R . .
H12C H 0.4842 0.8229 0.3029 0.040 Uiso 1 1 calc R . .
C13 C 0.43321(13) 0.74681(7) 0.33668(12) 0.0234(3) Uani 1 1 d . . .
C14 C 0.49281(14) 0.74820(8) 0.43013(12) 0.0272(3) Uani 1 1 d . . .
H14 H 0.5524 0.7727 0.4498 0.033 Uiso 1 1 calc R . .
C15 C 0.47529(13) 0.71800(7) 0.49774(12) 0.0241(3) Uani 1 1 d . . .
C16 C 0.56204(15) 0.71457(9) 0.59056(12) 0.0315(4) Uani 1 1 d . . .
H16A H 0.5471 0.7410 0.6316 0.038 Uiso 1 1 calc R . .
H16B H 0.6284 0.7255 0.5870 0.038 Uiso 1 1 calc R . .
H16C H 0.5671 0.6751 0.6136 0.038 Uiso 1 1 calc R . .
C17 C 0.18488(13) 0.65569(7) 0.43912(12) 0.0237(3) Uani 1 1 d . . .
C18 C 0.10535(14) 0.61106(7) 0.54751(12) 0.0257(3) Uani 1 1 d . . .
C19 C 0.14250(17) 0.54902(8) 0.57063(15) 0.0342(4) Uani 1 1 d . . .
H19A H 0.1244 0.5268 0.5146 0.041 Uiso 1 1 calc R . .
H19B H 0.1085 0.5318 0.6077 0.041 Uiso 1 1 calc R . .
H19C H 0.2185 0.5486 0.6044 0.041 Uiso 1 1 calc R . .
C20 C 0.14550(19) 0.64947(9) 0.63121(14) 0.0385(4) Uani 1 1 d . . .
H20A H 0.2221 0.6478 0.6590 0.046 Uiso 1 1 calc R . .
H20B H 0.1172 0.6360 0.6748 0.046 Uiso 1 1 calc R . .
H20C H 0.1231 0.6893 0.6137 0.046 Uiso 1 1 calc R . .
C21 C -0.01365(15) 0.61386(9) 0.49897(15) 0.0350(4) Uani 1 1 d . . .
H21A H -0.0352 0.6539 0.4821 0.042 Uiso 1 1 calc R . .
H21B H -0.0458 0.5996 0.5394 0.042 Uiso 1 1 calc R . .
H21C H -0.0363 0.5899 0.4443 0.042 Uiso 1 1 calc R . .
Pd2 Pd 0.390772(9) 0.554097(5) 0.305836(8) 0.01899(3) Uani 1 1 d . . .
O1' O 0.36382(9) 0.56341(5) 0.42134(8) 0.0243(2) Uani 1 1 d . . .
N1' N 0.42347(11) 0.50016(6) 0.14530(10) 0.0220(3) Uani 1 1 d . . .
H01' H 0.4626(18) 0.4996(9) 0.1198(15) 0.027(6) Uiso 1 1 d . . .
N2' N 0.53593(10) 0.58647(6) 0.36575(10) 0.0232(3) Uani 1 1 d . . .
N3' N 0.15687(11) 0.51831(6) 0.23326(10) 0.0236(3) Uani 1 1 d . A .
C1' C 0.52469(12) 0.58134(7) 0.21520(12) 0.0231(3) Uani 1 1 d . . .
C2' C 0.57265(12) 0.60686(7) 0.30087(12) 0.0232(3) Uani 1 1 d . . .
C3' C 0.64385(13) 0.65197(8) 0.31337(13) 0.0285(4) Uani 1 1 d . . .
H3' H 0.6746 0.6709 0.3703 0.034 Uiso 1 1 calc R . .
C4' C 0.66887(14) 0.66865(8) 0.24137(15) 0.0317(4) Uani 1 1 d . . .
H4' H 0.7168 0.6994 0.2495 0.038 Uiso 1 1 calc R . .
C5' C 0.62556(15) 0.64148(8) 0.15772(15) 0.0323(4) Uani 1 1 d . . .
H5' H 0.6461 0.6525 0.1102 0.039 Uiso 1 1 calc R . .
C6' C 0.55163(14) 0.59792(7) 0.14389(13) 0.0274(3) Uani 1 1 d . . .
H6' H 0.5200 0.5798 0.0864 0.033 Uiso 1 1 calc R . .
C7' C 0.43995(12) 0.53978(7) 0.20617(11) 0.0210(3) Uani 1 1 d . . .
C8' C 0.34376(13) 0.45274(7) 0.11370(11) 0.0218(3) Uani 1 1 d . . .
C9' C 0.34551(14) 0.41709(7) 0.19402(12) 0.0260(3) Uani 1 1 d . . .
H9'1 H 0.4156 0.4009 0.2262 0.031 Uiso 1 1 calc R . .
H9'2 H 0.2945 0.3857 0.1722 0.031 Uiso 1 1 calc R . .
H9'3 H 0.3275 0.4417 0.2353 0.031 Uiso 1 1 calc R . .
C10' C 0.37648(14) 0.41459(8) 0.05182(12) 0.0277(3) Uani 1 1 d . . .
H10D H 0.3749 0.4372 -0.0002 0.033 Uiso 1 1 calc R . .
H10E H 0.3280 0.3820 0.0305 0.033 Uiso 1 1 calc R . .
H10F H 0.4475 0.4001 0.0856 0.033 Uiso 1 1 calc R . .
C11' C 0.23792(13) 0.47999(8) 0.05780(12) 0.0276(3) Uani 1 1 d . . .
H11D H 0.2213 0.5091 0.0944 0.033 Uiso 1 1 calc R . .
H11E H 0.1837 0.4501 0.0393 0.033 Uiso 1 1 calc R . .
H11F H 0.2408 0.4983 0.0039 0.033 Uiso 1 1 calc R . .
C12' C 0.70765(14) 0.59597(10) 0.49521(15) 0.0389(5) Uani 1 1 d . . .
H12D H 0.7372 0.5847 0.4514 0.047 Uiso 1 1 calc R . .
H12E H 0.7401 0.5730 0.5505 0.047 Uiso 1 1 calc R . .
H12F H 0.7214 0.6370 0.5098 0.047 Uiso 1 1 calc R . .
C13' C 0.59060(13) 0.58546(7) 0.45475(12) 0.0261(3) Uani 1 1 d . . .
C14' C 0.54560(13) 0.57257(7) 0.51652(12) 0.0269(3) Uani 1 1 d . . .
H14' H 0.5929 0.5674 0.5777 0.032 Uiso 1 1 calc R . .
C15' C 0.43969(13) 0.56644(7) 0.49930(12) 0.0247(3) Uani 1 1 d . . .
C16' C 0.40776(16) 0.56371(8) 0.57790(13) 0.0315(4) Uani 1 1 d . . .
H16D H 0.3787 0.6010 0.5850 0.038 Uiso 1 1 calc R . .
H16E H 0.4689 0.5547 0.6332 0.038 Uiso 1 1 calc R . .
H16F H 0.3547 0.5336 0.5670 0.038 Uiso 1 1 calc R . .
C17' C 0.24273(13) 0.53053(7) 0.25172(11) 0.0222(3) Uani 1 1 d . . .
C18' C 0.04818(12) 0.50149(7) 0.21252(12) 0.0246(3) Uani 1 1 d D . .
C19' C 0.0082(3) 0.4680(2) 0.1230(3) 0.0670(15) Uani 0.752(7) 1 d PD A 1
H19D H -0.0645 0.4563 0.1076 0.080 Uiso 0.752(7) 1 calc PR A 1
H19E H 0.0516 0.4336 0.1294 0.080 Uiso 0.752(7) 1 calc PR A 1
H19F H 0.0120 0.4926 0.0748 0.080 Uiso 0.752(7) 1 calc PR A 1
C20' C 0.0491(3) 0.4625(3) 0.2874(3) 0.084(2) Uani 0.752(7) 1 d PD A 1
H20D H 0.0779 0.4832 0.3452 0.101 Uiso 0.752(7) 1 calc PR A 1
H20E H 0.0924 0.4286 0.2904 0.101 Uiso 0.752(7) 1 calc PR A 1
H20F H -0.0225 0.4501 0.2755 0.101 Uiso 0.752(7) 1 calc PR A 1
C21' C -0.0163(3) 0.55408(15) 0.2040(5) 0.0791(19) Uani 0.752(7) 1 d PD A 1
H21D H 0.0117 0.5758 0.2609 0.095 Uiso 0.752(7) 1 calc PR A 1
H21E H -0.0887 0.5429 0.1909 0.095 Uiso 0.752(7) 1 calc PR A 1
H21F H -0.0143 0.5782 0.1546 0.095 Uiso 0.752(7) 1 calc PR A 1
C19" C 0.0359(8) 0.5065(5) 0.3033(6) 0.0441(17) Uiso 0.248(7) 1 d PD A 2
H19G H 0.0469 0.5466 0.3240 0.053 Uiso 0.248(7) 1 calc PR A 2
H19H H 0.0875 0.4818 0.3484 0.053 Uiso 0.248(7) 1 calc PR A 2
H19I H -0.0347 0.4943 0.2952 0.053 Uiso 0.248(7) 1 calc PR A 2
C20" C -0.0170(9) 0.5487(5) 0.1525(7) 0.0441(17) Uiso 0.248(7) 1 d PD A 2
H20G H 0.0023 0.5857 0.1841 0.053 Uiso 0.248(7) 1 calc PR A 2
H20H H -0.0912 0.5410 0.1376 0.053 Uiso 0.248(7) 1 calc PR A 2
H20I H -0.0045 0.5502 0.0966 0.053 Uiso 0.248(7) 1 calc PR A 2
C21" C 0.0288(9) 0.4456(4) 0.1719(8) 0.0441(17) Uiso 0.248(7) 1 d PD A 2
H21G H 0.0730 0.4172 0.2152 0.053 Uiso 0.248(7) 1 calc PR A 2
H21H H 0.0450 0.4458 0.1178 0.053 Uiso 0.248(7) 1 calc PR A 2
H21I H -0.0450 0.4355 0.1547 0.053 Uiso 0.248(7) 1 calc PR A 2
Cl1 Cl -0.15176(3) 0.70680(2) -0.02756(3) 0.03062(9) Uani 1 1 d D . .
O2 O -0.06362(11) 0.74544(6) 0.01184(10) 0.0354(3) Uani 1 1 d D B .
O3 O -0.1384(3) 0.66327(19) 0.0388(3) 0.0559(12) Uani 0.701(12) 1 d PD B 1
O4 O -0.2434(3) 0.73550(19) -0.0448(5) 0.092(2) Uani 0.701(12) 1 d PDU B 1
O5 O -0.1480(6) 0.6802(4) -0.1051(4) 0.114(3) Uani 0.701(12) 1 d PD B 1
O3A O -0.1961(10) 0.7157(6) -0.1233(5) 0.085(5) Uani 0.299(12) 1 d PD B 2
O4A O -0.1289(7) 0.6508(3) -0.0111(14) 0.092(7) Uani 0.299(12) 1 d PD B 2
O5A O -0.2388(8) 0.7240(8) -0.0063(12) 0.111(6) Uani 0.299(12) 1 d PDU B 2
Cl2 Cl 0.68075(4) 0.43916(2) 0.15304(3) 0.03671(10) Uani 1 1 d D . .
O2' O 0.60546(12) 0.46907(7) 0.07643(10) 0.0422(4) Uani 1 1 d D C .
O3' O 0.6466(10) 0.4418(5) 0.2243(8) 0.052(2) Uani 0.526(18) 1 d PDU C 1
O4' O 0.7818(4) 0.4537(4) 0.1762(5) 0.064(2) Uani 0.526(18) 1 d PD C 1
O5' O 0.6683(7) 0.37705(18) 0.1257(4) 0.0555(18) Uani 0.526(18) 1 d PD C 1
O3'A O 0.7656(8) 0.4847(7) 0.1934(6) 0.094(4) Uani 0.474(18) 1 d PD C 2
O4'A O 0.7308(15) 0.3950(8) 0.1321(4) 0.125(8) Uani 0.474(18) 1 d PD C 2
O5'A O 0.6432(10) 0.4291(6) 0.2208(8) 0.051(3) Uani 0.474(18) 1 d PDU C 2

loop_
_atom_site_aniso_label
_atom_site_aniso_U_11
_atom_site_aniso_U_22
_atom_site_aniso_U_33
_atom_site_aniso_U_23
_atom_site_aniso_U_13
_atom_site_aniso_U_12
Pd1 0.01694(5) 0.01982(6) 0.02100(6) 0.00265(4) 0.00864(4) -0.00026(4)
O1 0.0223(5) 0.0257(6) 0.0239(6) 0.0009(4) 0.0085(5) -0.0018(4)
N1 0.0197(6) 0.0257(7) 0.0227(7) 0.0009(5) 0.0081(5) 0.0024(5)
N2 0.0203(6) 0.0212(6) 0.0228(6) -0.0003(5) 0.0110(5) -0.0013(5)
N3 0.0237(7) 0.0251(7) 0.0285(7) 0.0031(5) 0.0126(6) -0.0008(5)
C1 0.0209(7) 0.0202(7) 0.0236(7) 0.0030(6) 0.0089(6) 0.0032(5)
C2 0.0219(7) 0.0180(7) 0.0230(7) 0.0018(5) 0.0095(6) 0.0016(5)
C3 0.0239(8) 0.0253(8) 0.0267(8) 0.0019(6) 0.0120(7) 0.0037(6)
C4 0.0329(9) 0.0314(9) 0.0255(8) 0.0018(7) 0.0147(7) 0.0088(7)
C5 0.0321(9) 0.0317(9) 0.0231(8) -0.0012(7) 0.0073(7) 0.0063(7)
C6 0.0237(8) 0.0263(8) 0.0258(8) 0.0014(6) 0.0057(7) 0.0033(6)
C7 0.0206(7) 0.0177(7) 0.0260(7) 0.0012(5) 0.0100(6) -0.0019(5)
C8 0.0205(7) 0.0319(8) 0.0280(8) -0.0003(7) 0.0098(7) 0.0068(6)
C9 0.0212(8) 0.0447(11) 0.0358(10) -0.0007(8) 0.0135(7) -0.0010(7)
C10 0.0322(10) 0.0491(12) 0.0351(10) 0.0035(9) 0.0112(8) 0.0193(9)
C11 0.0293(9) 0.0312(9) 0.0336(9) -0.0045(7) 0.0129(8) 0.0041(7)
C12 0.0390(10) 0.0322(9) 0.0373(10) -0.0037(7) 0.0240(9) -0.0127(8)
C13 0.0236(7) 0.0208(7) 0.0307(8) -0.0027(6) 0.0158(7) -0.0031(6)
C14 0.0240(8) 0.0280(8) 0.0310(8) -0.0067(7) 0.0126(7) -0.0083(6)
C15 0.0226(7) 0.0227(7) 0.0267(8) -0.0061(6) 0.0093(6) -0.0005(6)
C16 0.0273(8) 0.0359(9) 0.0269(8) -0.0072(7) 0.0060(7) -0.0034(7)
C17 0.0192(7) 0.0237(7) 0.0269(8) 0.0016(6) 0.0078(6) 0.0003(6)
C18 0.0284(8) 0.0244(8) 0.0315(8) 0.0054(6) 0.0194(7) 0.0000(6)
C19 0.0397(10) 0.0265(9) 0.0451(11) 0.0100(8) 0.0261(9) 0.0041(7)
C20 0.0490(12) 0.0372(10) 0.0364(10) -0.0019(8) 0.0243(10) -0.0016(9)
C21 0.0288(9) 0.0353(10) 0.0477(11) 0.0089(8) 0.0223(9) -0.0002(7)
Pd2 0.01388(5) 0.01737(5) 0.02331(6) -0.00168(4) 0.00477(4) -0.00039(4)
O1' 0.0203(5) 0.0248(6) 0.0248(6) -0.0006(4) 0.0058(5) 0.0029(4)
N1' 0.0188(6) 0.0202(6) 0.0286(7) -0.0024(5) 0.0111(6) -0.0026(5)
N2' 0.0166(6) 0.0214(6) 0.0275(7) -0.0027(5) 0.0043(5) -0.0008(5)
N3' 0.0197(6) 0.0254(7) 0.0251(7) -0.0024(5) 0.0083(5) -0.0022(5)
C1' 0.0184(7) 0.0174(7) 0.0333(8) -0.0033(6) 0.0102(6) -0.0011(5)
C2' 0.0151(6) 0.0210(7) 0.0319(8) -0.0025(6) 0.0075(6) 0.0002(5)
C3' 0.0188(7) 0.0251(8) 0.0383(9) -0.0058(7) 0.0077(7) -0.0043(6)
C4' 0.0216(8) 0.0242(8) 0.0512(11) -0.0047(8) 0.0163(8) -0.0056(6)
C5' 0.0308(9) 0.0259(8) 0.0480(11) -0.0049(7) 0.0240(9) -0.0052(7)
C6' 0.0252(8) 0.0221(7) 0.0384(9) -0.0054(7) 0.0162(7) -0.0025(6)
C7' 0.0150(6) 0.0189(7) 0.0264(7) -0.0001(6) 0.0055(6) -0.0001(5)
C8' 0.0209(7) 0.0208(7) 0.0242(7) -0.0043(6) 0.0096(6) -0.0059(5)
C9' 0.0312(8) 0.0203(7) 0.0263(8) -0.0022(6) 0.0114(7) -0.0030(6)
C10' 0.0290(8) 0.0257(8) 0.0316(9) -0.0092(7) 0.0155(7) -0.0082(6)
C11' 0.0216(8) 0.0350(9) 0.0246(8) -0.0008(7) 0.0074(6) -0.0025(7)
C12' 0.0186(8) 0.0518(12) 0.0373(10) -0.0024(9) 0.0013(8) -0.0013(8)
C13' 0.0167(7) 0.0228(7) 0.0318(8) -0.0032(6) 0.0022(6) 0.0018(6)
C14' 0.0222(8) 0.0252(8) 0.0252(8) -0.0001(6) 0.0005(6) 0.0036(6)
C15' 0.0250(8) 0.0187(7) 0.0266(8) 0.0016(6) 0.0061(6) 0.0037(6)
C16' 0.0323(9) 0.0324(9) 0.0274(8) 0.0050(7) 0.0093(7) 0.0051(7)
C17' 0.0210(7) 0.0217(7) 0.0227(7) -0.0014(6) 0.0075(6) 0.0004(6)
C18' 0.0163(7) 0.0304(8) 0.0262(8) 0.0003(6) 0.0076(6) -0.0043(6)
C19' 0.0261(15) 0.117(4) 0.054(2) -0.046(3) 0.0118(15) -0.0234(18)
C20' 0.0304(16) 0.143(5) 0.065(3) 0.064(3) 0.0032(16) -0.022(2)
C21' 0.0275(15) 0.0390(18) 0.175(6) -0.022(2) 0.045(3) -0.0026(12)
Cl1 0.02577(19) 0.0328(2) 0.0309(2) -0.00019(16) 0.00863(17) -0.00921(16)
O2 0.0323(7) 0.0317(7) 0.0372(7) -0.0035(6) 0.0082(6) -0.0137(5)
O3 0.0449(15) 0.0353(18) 0.066(2) 0.0188(14) -0.0009(15) -0.0182(13)
O4 0.0280(16) 0.061(2) 0.155(5) 0.044(3) 0.001(2) 0.0169(14)
O5 0.118(5) 0.170(7) 0.088(4) -0.090(4) 0.079(4) -0.114(5)
O3A 0.081(7) 0.111(9) 0.029(3) 0.020(4) -0.013(4) -0.066(6)
O4A 0.035(4) 0.021(3) 0.154(14) -0.001(5) -0.033(6) -0.002(2)
O5A 0.049(5) 0.162(12) 0.147(10) -0.122(9) 0.064(6) -0.055(6)
Cl2 0.0291(2) 0.0512(3) 0.0312(2) 0.00809(19) 0.01339(18) 0.00980(19)
O2' 0.0328(7) 0.0474(9) 0.0391(8) 0.0141(7) 0.0065(6) -0.0025(6)
O3' 0.051(5) 0.075(5) 0.035(3) -0.001(3) 0.021(3) 0.026(4)
O4' 0.0239(17) 0.087(5) 0.076(4) 0.024(3) 0.0138(19) -0.006(2)
O5' 0.077(4) 0.034(2) 0.062(2) -0.0033(15) 0.035(3) 0.0090(19)
O3'A 0.042(4) 0.132(9) 0.076(4) 0.030(5) -0.010(3) -0.048(5)
O4'A 0.152(13) 0.165(12) 0.058(3) 0.012(5) 0.040(5) 0.124(11)
O5'A 0.030(3) 0.080(6) 0.043(4) 0.024(4) 0.013(2) -0.010(4)

loop_
_atom_type_symbol
_atom_type_description
_atom_type_scat_dispersion_real
_atom_type_scat_dispersion_imag
_atom_type_scat_source
C C 0.0033 0.0016 'International Tables Vol C Tables 4.2.6.8 and 6.1.1.4'
H H 0.0000 0.0000 'International Tables Vol C Tables 4.2.6.8 and 6.1.1.4'
N N 0.0061 0.0033 'International Tables Vol C Tables 4.2.6.8 and 6.1.1.4'
O O 0.0106 0.0060 'International Tables Vol C Tables 4.2.6.8 and 6.1.1.4'
Cl Cl 0.1484 0.1585 'International Tables Vol C Tables 4.2.6.8 and 6.1.1.4'
Pd Pd -0.9988 1.0072 'International Tables Vol C Tables 4.2.6.8 and 6.1.1.4'

loop_
_geom_angle_atom_site_label_1
_geom_angle_atom_site_label_2
_geom_angle_atom_site_label_3
_geom_angle
C17 Pd1 C7 101.53(7)
C17 Pd1 N2 173.04(6)
C7 Pd1 N2 80.09(6)
C17 Pd1 O1 87.13(6)
C7 Pd1 O1 170.70(6)
N2 Pd1 O1 91.71(5)
C15 O1 Pd1 122.06(11)
C7 N1 C8 130.10(15)
C13 N2 C2 125.47(14)
C13 N2 Pd1 123.46(11)
C2 N2 Pd1 111.07(10)
C17 N3 C18 175.34(17)
C6 C1 C2 120.36(16)
C6 C1 C7 126.44(15)
C2 C1 C7 113.21(14)
C3 C2 C1 119.56(15)
C3 C2 N2 126.24(15)
C1 C2 N2 113.90(14)
C2 C3 C4 119.38(16)
C5 C4 C3 121.05(17)
C6 C5 C4 119.97(17)
C5 C6 C1 119.67(17)
N1 C7 C1 116.43(15)
N1 C7 Pd1 134.46(13)
C1 C7 Pd1 108.15(11)
N1 C8 C9 107.91(14)
N1 C8 C11 110.66(14)
C9 C8 C11 112.81(16)
N1 C8 C10 106.73(15)
C9 C8 C10 109.54(16)
C11 C8 C10 109.01(16)
N2 C13 C14 122.10(15)
N2 C13 C12 121.55(16)
C14 C13 C12 116.34(15)
C15 C14 C13 127.81(16)
O1 C15 C14 126.65(16)
O1 C15 C16 114.62(16)
C14 C15 C16 118.73(16)
N3 C17 Pd1 173.29(15)
N3 C18 C20 106.39(15)
N3 C18 C19 108.38(14)
C20 C18 C19 111.47(16)
N3 C18 C21 107.48(14)
C20 C18 C21 111.80(16)
C19 C18 C21 111.06(15)
C17' Pd2 C7' 103.23(7)
C17' Pd2 N2' 173.34(6)
C7' Pd2 N2' 81.31(6)
C17' Pd2 O1' 84.00(6)
C7' Pd2 O1' 170.60(5)
N2' Pd2 O1' 92.04(5)
C15' O1' Pd2 121.14(12)
C7' N1' C8' 131.50(15)
C13' N2' C2' 125.49(14)
C13' N2' Pd2 123.32(12)
C2' N2' Pd2 111.10(10)
C17' N3' C18' 178.02(18)
C6' C1' C2' 120.85(15)
C6' C1' C7' 124.05(15)
C2' C1' C7' 114.94(15)
C3' C2' C1' 119.47(17)
C3' C2' N2' 125.92(16)
C1' C2' N2' 114.39(14)
C4' C3' C2' 119.01(17)
C3' C4' C5' 121.63(16)
C4' C5' C6' 119.58(18)
C1' C6' C5' 119.32(17)
N1' C7' C1' 115.57(15)
N1' C7' Pd2 135.01(13)
C1' C7' Pd2 108.85(11)
N1' C8' C9' 110.39(13)
N1' C8' C11' 107.92(13)
C9' C8' C11' 114.32(14)
N1' C8' C10' 105.92(13)
C9' C8' C10' 109.10(14)
C11' C8' C10' 108.84(14)
N2' C13' C14' 122.75(15)
N2' C13' C12' 121.35(18)
C14' C13' C12' 115.86(16)
C15' C14' C13' 127.93(16)
O1' C15' C14' 126.66(17)
O1' C15' C16' 114.71(16)
C14' C15' C16' 118.63(16)
N3' C17' Pd2 169.47(15)
C21" C18' N3' 109.7(5)
C21" C18' C21' 134.7(5)
N3' C18' C21' 109.44(18)
C21" C18' C20' 76.1(5)
N3' C18' C20' 107.25(18)
C21' C18' C20' 112.5(3)
C21" C18' C20" 114.2(6)
N3' C18' C20" 105.0(5)
C21' C18' C20" 32.3(4)
C20' C18' C20" 139.9(5)
C21" C18' C19' 34.7(4)
N3' C18' C19' 107.89(18)
C21' C18' C19' 110.3(3)
C20' C18' C19' 109.3(3)
C20" C18' C19' 82.2(5)
C21" C18' C19" 115.5(6)
N3' C18' C19" 104.8(4)
C21' C18' C19" 74.7(5)
C20' C18' C19" 41.9(4)
C20" C18' C19" 106.8(6)
C19' C18' C19" 142.4(4)
O4A Cl1 O4 130.0(6)
O4A Cl1 O5 70.2(8)
O4 Cl1 O5 113.0(4)
O4A Cl1 O3 38.3(8)
O4 Cl1 O3 109.4(3)
O5 Cl1 O3 108.1(3)
O4A Cl1 O3A 108.7(7)
O4 Cl1 O3A 74.9(7)
O5 Cl1 O3A 42.5(5)
O3 Cl1 O3A 141.3(4)
O4A Cl1 O5A 112.3(8)
O4 Cl1 O5A 26.8(8)
O5 Cl1 O5A 131.3(5)
O3 Cl1 O5A 83.8(9)
O3A Cl1 O5A 99.7(7)
O4A Cl1 O2 114.8(3)
O4 Cl1 O2 110.4(2)
O5 Cl1 O2 109.70(16)
O3 Cl1 O2 105.87(17)
O3A Cl1 O2 108.2(3)
O5A Cl1 O2 111.8(4)
O4' Cl2 O4'A 71.0(8)
O4' Cl2 O5'A 119.7(7)
O4'A Cl2 O5'A 117.0(8)
O4' Cl2 O3' 114.6(6)
O4'A Cl2 O3' 127.5(7)
O5'A Cl2 O3' 12.3(9)
O4' Cl2 O2' 116.2(3)
O4'A Cl2 O2' 115.1(3)
O5'A Cl2 O2' 112.1(6)
O3' Cl2 O2' 108.1(6)
O4' Cl2 O5' 108.0(3)
O4'A Cl2 O5' 37.8(8)
O5'A Cl2 O5' 91.8(6)
O3' Cl2 O5' 104.1(5)
O2' Cl2 O5' 104.6(3)
O4' Cl2 O3'A 33.0(4)
O4'A Cl2 O3'A 104.0(6)
O5'A Cl2 O3'A 104.4(6)
O3' Cl2 O3'A 94.4(6)
O2' Cl2 O3'A 102.1(4)
O5' Cl2 O3'A 140.6(5)

loop_
_geom_bond_atom_site_label_1
_geom_bond_atom_site_label_2
_geom_bond_distance
Pd1 C17 1.9831(17)
Pd1 C7 1.9883(16)
Pd1 N2 2.0045(14)
Pd1 O1 2.0506(12)
O1 C15 1.282(2)
N1 C7 1.301(2)
N1 C8 1.500(2)
N2 C13 1.332(2)
N2 C2 1.414(2)
N3 C17 1.148(2)
N3 C18 1.471(2)
C1 C6 1.394(2)
C1 C2 1.409(2)
C1 C7 1.478(2)
C2 C3 1.392(2)
C3 C4 1.394(2)
C4 C5 1.388(3)
C5 C6 1.388(3)
C8 C9 1.522(3)
C8 C11 1.522(3)
C8 C10 1.531(2)
C12 C13 1.508(2)
C13 C14 1.400(2)
C14 C15 1.393(3)
C15 C16 1.505(2)
C18 C20 1.524(3)
C18 C19 1.525(2)
C18 C21 1.528(3)
Pd2 C17' 1.9705(16)
Pd2 C7' 2.0019(17)
Pd2 N2' 2.0084(13)
Pd2 O1' 2.0448(13)
O1' C15' 1.282(2)
N1' C7' 1.295(2)
N1' C8' 1.501(2)
N2' C13' 1.329(2)
N2' C2' 1.411(2)
N3' C17' 1.147(2)
N3' C18' 1.467(2)
C1' C6' 1.393(3)
C1' C2' 1.402(2)
C1' C7' 1.485(2)
C2' C3' 1.400(2)
C3' C4' 1.388(3)
C4' C5' 1.388(3)
C5' C6' 1.396(2)
C8' C9' 1.525(2)
C8' C11' 1.526(2)
C8' C10' 1.528(2)
C12' C13' 1.516(2)
C13' C14' 1.399(3)
C14' C15' 1.395(2)
C15' C16' 1.496(3)
C18' C21" 1.429(9)
C18' C21' 1.488(4)
C18' C20' 1.502(4)
C18' C20" 1.503(10)
C18' C19' 1.533(4)
C18' C19" 1.538(9)
Cl1 O4A 1.338(6)
Cl1 O4 1.367(4)
Cl1 O5 1.408(3)
Cl1 O3 1.426(3)
Cl1 O3A 1.428(7)
Cl1 O5A 1.439(8)
Cl1 O2 1.4474(13)
Cl2 O4' 1.348(5)
Cl2 O4'A 1.355(5)
Cl2 O5'A 1.400(8)
Cl2 O3' 1.403(7)
Cl2 O2' 1.4408(15)
Cl2 O5' 1.496(4)
Cl2 O3'A 1.525(8)

loop_
_geom_hbond_atom_site_label_D
_geom_hbond_atom_site_label_H
_geom_hbond_atom_site_label_A
_geom_hbond_distance_DH
_geom_hbond_distance_HA
_geom_hbond_distance_DA
_geom_hbond_angle_DHA
N1 H01 O2 0.83(2) 2.27(2) 3.092(2) 169(2)
N1' H01' O2' 0.80(2) 2.46(2) 3.220(2) 160(2)
